data_1527330
loop_
_publ_author_name
'Ehrhardt, H.'
'Seidel, H.'
'Schweer, H.'

_publ_section_title
;
 Hochdrucksynthesen einiger Carbonate mit ueberkritischem C O2
;
_journal_name_full 'Zeitschrift fuer Anorganische und Allgemeine Chemie'
_journal_page_first 185
_journal_page_last 198
_journal_volume 462
_journal_year 1980
_chemical_formula_sum 'C O3 Rb2'
_chemical_name_systematic 'Rb2 (C O3)'
_space_group_IT_number 14
_symmetry_space_group_name_Hall '-P 2ybc'
_symmetry_space_group_name_H-M 'P 1 21/c 1'
_cell_angle_alpha 90
_cell_angle_beta 97.65
_cell_angle_gamma 90
_cell_formula_units_Z 4
_cell_length_a 5.87
_cell_length_b 10.12
_cell_length_c 7.33
_cell_volume 431.559
_citation_journal_id_ASTM ZAACAB
_cod_data_source_file Ehrhardt_ZAACAB_1980_952.cif
_cod_data_source_block C1O3Rb2
_cod_original_cell_volume 431.5587
_cod_original_formula_sum 'C1 O3 Rb2'
_cod_database_code 1527330

loop_
_symmetry_equiv_pos_as_xyz
x,y,z
-x,y+1/2,-z+1/2
-x,-y,-z
x,-y-1/2,z-1/2

loop_
_atom_site_label
_atom_site_type_symbol
_atom_site_fract_x
_atom_site_fract_y
_atom_site_fract_z
_atom_site_occupancy
_atom_site_U_iso_or_equiv
O2 O-2 0.052 0.34 0.24 1 0.0
O1 O-2 0.253 0.529 0.284 1 0.0
O3 O-2 0.412 0.351 0.166 1 0.0
Rb2 Rb+1 0.258 0.768 0.527 1 0.0
C1 C+4 0.239 0.407 0.23 1 0.0
Rb1 Rb+1 0.229 0.415 0.694 1 0.0
